data_8101196
loop_
_publ_author_name
'Zukerman-Schpector, J.'
'Camillo, Robinson L.'
'Lemos, Francisco C. D.'
'Truiti, M. C. T.'
'Sarragiotto, Maria Helena'

_publ_section_title
;
 Crystal structure of 11-hydroxy-5-(5-hydroxy-4-methylpent-3-enyl)-
 4,5,13-trimethyl-3,8-dioxatricyclo[7.4.0.0^2,6^]trideca-1(13),2(6),
 9(10),11-tetraen-7-one, C~20~H~24~O~5~
;
_journal_coden_ASTM ZKNSFT
_journal_issue 1
_journal_name_full 'Zeitschrift f\"ur Kristallographie - New Crystal Structures'
_journal_page_first 145
_journal_page_last 146
_journal_paper_doi 10.1515/ncrs-2000-0173
_journal_volume 215
_journal_year 2000
_chemical_formula_moiety 'C20 H24 O5'
_chemical_formula_sum 'C20 H24 O5'
_chemical_formula_weight 344.39
_chemical_melting_point 203.5(5)
_space_group_IT_number 19
_symmetry_cell_setting orthorhombic
_symmetry_space_group_name_Hall 'P 2ac 2ab'
_symmetry_space_group_name_H-M 'P 21 21 21'
_cell_angle_alpha 90.00
_cell_angle_beta 90.00
_cell_angle_gamma 90.00
_cell_formula_units_Z 4
_cell_length_a 7.1256(10)
_cell_length_b 14.871(2)
_cell_length_c 16.954(2)
_cell_volume 1796.6(4)
_diffrn_ambient_temperature 293(2)
_exptl_crystal_density_diffrn 1.273
_refine_ls_R_factor_obs 0.0473
_refine_ls_wR_factor_obs 0.1126
_cod_depositor_comments
;
The following automatic conversions were performed:
'_symmetry_cell_setting' value 'Orthorhombic' changed to 'orthorhombic'
according to '/home/saulius/struct/CIF-dictionaries/cif_core.dic'
dictionary named 'cif_core.dic' version 2.4.1 from 2010-06-29.

Automatic conversion script
Id: cif_fix_enum 1527 2010-12-29 10:47:43Z saulius 

The following automatic conversions were performed:

'_chemical_melting_point' value '203-204' was changed to '203.5(5)' -
the average value was taken and precision was estimated.

Automatic conversion script
Id: cif_fix_values 1646 2011-03-28 12:23:43Z adriana 
;
_cod_database_code 8101196

loop_
_symmetry_equiv_pos_as_xyz
'x, y, z'
'-x+1/2, -y, z+1/2'
'x+1/2, -y+1/2, -z'
'-x, y+1/2, -z+1/2'

loop_
_atom_site_label
_atom_site_type_symbol
_atom_site_fract_x
_atom_site_fract_y
_atom_site_fract_z
_atom_site_U_iso_or_equiv
_atom_site_adp_type
_atom_site_occupancy
_atom_site_symmetry_multiplicity
_atom_site_calc_flag
_atom_site_refinement_flags
_atom_site_disorder_assembly
_atom_site_disorder_group
O1 O 0.8401(4) 0.14994(17) 0.62691(13) 0.0470(7) Uani 1 4 d . . .
O1' O 0.8735(4) 0.42266(17) 0.61962(13) 0.0446(7) Uani 1 4 d . . .
C2 C 0.8398(6) 0.1985(3) 0.6965(2) 0.0446(10) Uani 1 4 d . . .
O2 O 0.8223(6) 0.15504(19) 0.75668(16) 0.0656(10) Uani 1 4 d . . .
C2' C 0.8999(6) 0.4482(2) 0.70345(18) 0.0397(9) Uani 1 4 d . . .
H2' H 1.0312 0.4662 0.7104 0.048 Uiso 1 4 calc R . .
C3 C 0.8596(6) 0.2931(2) 0.68870(19) 0.0381(8) Uani 1 4 d . . .
O3 O 0.8591(5) 0.1115(2) 0.35173(14) 0.0553(8) Uani 1 4 d . . .
H3 H 0.8170 0.0619 0.3631 0.083 Uiso 1 4 calc R . .
C3' C 0.8662(6) 0.3622(2) 0.75345(19) 0.0386(8) Uani 1 4 d . . .
C4 C 0.8631(6) 0.3327(2) 0.61656(19) 0.0363(8) Uani 1 4 d . . .
O4 O 1.1593(6) 0.43519(19) 1.12197(16) 0.0679(10) Uani 1 4 d . . .
H4 H 1.2082 0.4052 1.1570 0.102 Uiso 1 4 calc R . .
C5 C 0.8617(6) 0.3174(2) 0.4664(2) 0.0374(8) Uani 1 4 d . . .
C5A C 0.8568(6) 0.2831(2) 0.54438(18) 0.0358(8) Uani 1 4 d . . .
C6 C 0.8614(6) 0.2575(3) 0.40417(19) 0.0417(8) Uani 1 4 d . . .
H6 H 0.8644 0.2794 0.3528 0.050 Uiso 1 4 calc R . .
C7 C 0.8566(6) 0.1652(2) 0.41666(19) 0.0396(8) Uani 1 4 d . . .
C8A C 0.8507(6) 0.1894(2) 0.55380(19) 0.0384(8) Uani 1 4 d . . .
C8 C 0.8494(6) 0.1302(3) 0.4920(2) 0.0409(8) Uani 1 4 d . . .
H8 H 0.8438 0.0685 0.5004 0.049 Uiso 1 4 calc R . .
C9 C 0.8677(8) 0.4168(3) 0.4496(2) 0.0528(10) Uani 1 4 d . . .
H9A H 0.7544 0.4444 0.4683 0.079 Uiso 1 4 calc R . .
H9B H 0.8789 0.4263 0.3938 0.079 Uiso 1 4 calc R . .
H9C H 0.9737 0.4430 0.4759 0.079 Uiso 1 4 calc R . .
C1' C 0.7788(7) 0.5298(3) 0.7184(2) 0.0549(11) Uani 1 4 d . . .
H10A H 0.6489 0.5129 0.7160 0.082 Uiso 1 4 calc R . .
H10B H 0.8042 0.5746 0.6791 0.082 Uiso 1 4 calc R . .
H10C H 0.8063 0.5537 0.7697 0.082 Uiso 1 4 calc R . .
C10' C 0.6812(6) 0.3621(3) 0.7994(2) 0.0507(11) Uani 1 4 d . . .
H11A H 0.6675 0.3060 0.8267 0.076 Uiso 1 4 calc R . .
H11B H 0.5785 0.3699 0.7634 0.076 Uiso 1 4 calc R . .
H11C H 0.6817 0.4105 0.8369 0.076 Uiso 1 4 calc R . .
C4' C 1.0352(7) 0.3449(3) 0.8084(2) 0.0448(10) Uani 1 4 d . . .
H12A H 1.0211 0.2854 0.8312 0.054 Uiso 1 4 calc R . .
H12B H 1.1480 0.3441 0.7764 0.054 Uiso 1 4 calc R . .
C5' C 1.0645(7) 0.4116(3) 0.8753(2) 0.0520(11) Uani 1 4 d . . .
H13A H 1.0733 0.4719 0.8538 0.062 Uiso 1 4 calc R . .
H13B H 0.9571 0.4097 0.9104 0.062 Uiso 1 4 calc R . .
C6' C 1.2362(7) 0.3914(3) 0.9205(2) 0.0531(11) Uani 1 4 d . . .
H14 H 1.3445 0.3888 0.8899 0.064 Uiso 1 4 calc R . .
C7' C 1.2646(7) 0.3762(3) 0.9967(2) 0.0505(11) Uani 1 4 d . . .
C9' C 1.1120(9) 0.3778(3) 1.0569(3) 0.0675(14) Uani 1 4 d . . .
H16A H 0.9969 0.3990 1.0327 0.081 Uiso 1 4 calc R . .
H16B H 1.0903 0.3173 1.0761 0.081 Uiso 1 4 calc R . .
C8' C 1.4575(9) 0.3554(4) 1.0273(3) 0.0790(16) Uani 1 4 d . . .
H17A H 1.4947 0.4009 1.0643 0.118 Uiso 1 4 calc R . .
H17B H 1.5447 0.3541 0.9842 0.118 Uiso 1 4 calc R . .
H17C H 1.4564 0.2979 1.0530 0.118 Uiso 1 4 calc R . .

loop_
_atom_site_aniso_label
_atom_site_aniso_U_11
_atom_site_aniso_U_22
_atom_site_aniso_U_33
_atom_site_aniso_U_23
_atom_site_aniso_U_13
_atom_site_aniso_U_12
O1 0.0722(19) 0.0393(13) 0.0293(12) 0.0024(11) 0.0022(15) -0.0077(14)
O1' 0.0706(18) 0.0384(13) 0.0249(11) 0.0021(10) -0.0011(14) 0.0007(14)
C2 0.058(3) 0.048(2) 0.0282(17) 0.0027(16) -0.002(2) -0.001(2)
O2 0.110(3) 0.0523(15) 0.0346(13) 0.0122(13) 0.0041(18) -0.0109(19)
C2' 0.052(2) 0.0422(19) 0.0249(16) -0.0029(14) -0.0022(17) -0.0019(17)
C3 0.045(2) 0.0432(19) 0.0266(15) 0.0028(15) 0.0035(18) 0.001(2)
O3 0.076(2) 0.0586(17) 0.0311(12) -0.0091(12) -0.0016(15) -0.0108(18)
C3' 0.046(2) 0.0459(19) 0.0236(14) -0.0007(15) 0.0019(18) -0.0029(19)
C4 0.040(2) 0.0407(19) 0.0277(15) 0.0031(15) 0.0027(18) -0.0015(18)
O4 0.110(3) 0.0571(17) 0.0371(14) 0.0042(14) -0.0130(19) 0.021(2)
C5 0.042(2) 0.0388(18) 0.0315(16) 0.0031(15) -0.0039(19) -0.0007(18)
C5A 0.0385(19) 0.0405(18) 0.0285(16) 0.0029(14) 0.0000(17) 0.0019(18)
C6 0.046(2) 0.052(2) 0.0267(15) 0.0052(16) -0.0010(18) 0.002(2)
C7 0.040(2) 0.049(2) 0.0301(16) -0.0068(16) -0.0041(19) 0.000(2)
C8A 0.045(2) 0.0419(19) 0.0281(16) 0.0036(15) -0.0016(17) -0.0042(19)
C8 0.044(2) 0.0413(19) 0.0373(17) -0.0006(16) 0.0002(18) -0.0045(19)
C9 0.072(3) 0.052(2) 0.0341(18) 0.0113(17) 0.002(2) 0.001(2)
C1' 0.076(3) 0.044(2) 0.045(2) -0.0020(18) -0.001(2) 0.008(2)
C10' 0.056(3) 0.058(2) 0.037(2) 0.0032(19) 0.0103(19) -0.003(2)
C4' 0.058(3) 0.047(2) 0.0291(17) 0.0028(17) -0.0058(19) 0.005(2)
C5' 0.064(3) 0.055(2) 0.037(2) 0.000(2) -0.013(2) 0.005(2)
C6' 0.061(3) 0.058(3) 0.040(2) 0.000(2) -0.006(2) 0.002(2)
C7' 0.069(3) 0.045(2) 0.0377(19) 0.0022(19) -0.005(2) 0.003(2)
C9' 0.085(4) 0.075(3) 0.043(2) 0.009(2) -0.007(2) -0.010(3)
C8' 0.093(4) 0.082(4) 0.061(3) -0.003(3) -0.026(3) 0.022(3)

loop_
_geom_bond_atom_site_label_1
_geom_bond_atom_site_label_2
_geom_bond_distance
_geom_bond_publ_flag
O1 C8A 1.374(4) no
O1 C2 1.383(4) no
O1' C4 1.341(4) no
O1' C2' 1.483(4) no
C2 O2 1.214(4) no
C2 C3 1.421(5) no
C2' C10 1.510(6) no
C2' C3' 1.554(5) no
C3 C4 1.357(5) no
C3 C3' 1.504(5) no
O3 C7 1.360(4) no
C3' C11 1.531(6) no
C3' C12 1.544(5) no
C4 C5A 1.430(5) no
O4 C16 1.434(5) no
C5 C6 1.380(5) no
C5 C5A 1.418(5) no
C5 C9 1.505(5) no
C5A C8A 1.402(5) no
C6 C7 1.389(5) no
C7 C8 1.380(5) no
C8A C8 1.369(5) no
C12 C13 1.522(5) no
C13 C14 1.474(6) no
C14 C15 1.327(6) no
C15 C16 1.492(7) no
C15 C17 1.502(7) no

loop_
_cod_related_entry_id
_cod_related_entry_database
_cod_related_entry_code
1 ChemSpider 21183584
